data_7247786
loop_
_publ_author_name
'Lamba, Manisha'
'Singh, Prasoon Raj'
'Bhatt, Shubham'
'Goswami, Avijit'

_publ_section_title
;
 Metal- and additive-free TfOH catalyzed chemoselective O- and
 S-trifluoroethylation of oxindoles, isoindolines and thio-oxindoles
;
_journal_issue 1
_journal_name_full 'Green Chemistry'
_journal_page_first 448
_journal_page_last 455
_journal_paper_doi 10.1039/D3GC03702A
_journal_volume 26
_journal_year 2024
_chemical_formula_moiety 'C10 H6 Br F3 N O'
_chemical_formula_sum 'C10 H6 Br F3 N O'
_chemical_formula_weight 293.07
_space_group_crystal_system monoclinic
_space_group_IT_number 5
_space_group_name_Hall 'C 2y'
_space_group_name_H-M_alt 'C 1 2 1'
_atom_sites_solution_hydrogens geom
_atom_sites_solution_primary dual
_audit_creation_date 2023-06-13
_audit_creation_method
;
Olex2 1.5
(compiled 2022.04.07 svn.rca3783a0 for OlexSys, GUI svn.r6498)
;
_audit_update_record
;
2023-06-13 deposited with the CCDC.	2023-11-23 downloaded from the CCDC.
;
_cell_angle_alpha 90
_cell_angle_beta 113.89(3)
_cell_angle_gamma 90
_cell_formula_units_Z 4
_cell_length_a 17.093(12)
_cell_length_b 10.057(10)
_cell_length_c 6.991(4)
_cell_measurement_reflns_used 2839
_cell_measurement_temperature 298
_cell_volume 1098.8(15)
_computing_cell_refinement 'SAINT V8.40B (?, 2016)'
_computing_data_reduction 'SAINT V8.40B (?, 2016)'
_computing_molecular_graphics 'Olex2 1.5 (Dolomanov et al., 2009)'
_computing_publication_material 'Olex2 1.5 (Dolomanov et al., 2009)'
_computing_structure_refinement 'SHELXL 2018/3 (Sheldrick, 2015)'
_computing_structure_solution 'SHELXT 2018/2 (Sheldrick, 2018)'
_diffrn_ambient_temperature 298.00
_diffrn_detector_area_resol_mean 7.9
_diffrn_detector_type 'CCD area detector'
_diffrn_measured_fraction_theta_full 0.962
_diffrn_measured_fraction_theta_max 0.955
_diffrn_measurement_device 'three-circle diffractometer'
_diffrn_radiation_type MoK\a
_diffrn_radiation_wavelength 0.71073
_diffrn_reflns_av_R_equivalents 0.0522
_diffrn_reflns_av_unetI/netI 0.0635
_diffrn_reflns_Laue_measured_fraction_full 0.962
_diffrn_reflns_Laue_measured_fraction_max 0.955
_diffrn_reflns_limit_h_max 21
_diffrn_reflns_limit_h_min -21
_diffrn_reflns_limit_k_max 12
_diffrn_reflns_limit_k_min -12
_diffrn_reflns_limit_l_max 8
_diffrn_reflns_limit_l_min -8
_diffrn_reflns_number 5500
_diffrn_reflns_point_group_measured_fraction_full 0.947
_diffrn_reflns_point_group_measured_fraction_max 0.930
_diffrn_reflns_theta_full 25.242
_diffrn_reflns_theta_max 26.492
_diffrn_reflns_theta_min 2.408
_exptl_absorpt_coefficient_mu 3.759
_exptl_absorpt_correction_T_max 0.7454
_exptl_absorpt_correction_T_min 0.4913
_exptl_absorpt_correction_type multi-scan
_exptl_absorpt_process_details SADABS-2016/2
_exptl_crystal_colour yellow
_exptl_crystal_colour_primary yellow
_exptl_crystal_density_diffrn 1.772
_exptl_crystal_description block
_exptl_crystal_F_000 572
_exptl_crystal_size_max 0.215
_exptl_crystal_size_mid 0.123
_exptl_crystal_size_min 0.105
_refine_diff_density_max 0.301
_refine_diff_density_min -0.238
_refine_diff_density_rms 0.053
_refine_ls_abs_structure_details
;
 Flack x determined using 693 quotients [(I+)-(I-)]/[(I+)+(I-)]
 (Parsons, Flack and Wagner, Acta Cryst. B69 (2013) 249-259).
;
_refine_ls_abs_structure_Flack 0.076(11)
_refine_ls_extinction_method none
_refine_ls_goodness_of_fit_ref 0.986
_refine_ls_hydrogen_treatment constr
_refine_ls_matrix_type full
_refine_ls_number_parameters 145
_refine_ls_number_reflns 2145
_refine_ls_number_restraints 1
_refine_ls_restrained_S_all 0.985
_refine_ls_R_factor_all 0.0497
_refine_ls_R_factor_gt 0.0421
_refine_ls_shift/su_max 0.000
_refine_ls_shift/su_mean 0.000
_refine_ls_structure_factor_coef Fsqd
_refine_ls_weighting_details 'w=1/[\s^2^(Fo^2^)+(0.0666P)^2^] where P=(Fo^2^+2Fc^2^)/3'
_refine_ls_weighting_scheme calc
_refine_ls_wR_factor_gt 0.1070
_refine_ls_wR_factor_ref 0.1132
_reflns_Friedel_coverage 0.841
_reflns_Friedel_fraction_full 0.930
_reflns_Friedel_fraction_max 0.902
_reflns_number_gt 1790
_reflns_number_total 2145
_reflns_threshold_expression 'I > 2\s(I)'
_cod_data_source_file d3gc03702a2.cif
_cod_data_source_block momo_a
_cod_depositor_comments 'Adding full bibliography for 7247784--7247789.cif.'
_cod_database_code 7247786
_shelx_shelxl_version_number 2018/3
_shelx_space_group_comment
;
The symmetry employed for this shelxl refinement is uniquely defined
by the following loop, which should always be used as a source of
symmetry information in preference to the above space-group names.
They are only intended as comments.
;
_shelx_estimated_absorpt_t_max 0.694
_shelx_estimated_absorpt_t_min 0.499
_olex2_refinement_description
;
1. Fixed Uiso
 At 1.2 times of:
  All C(H) groups, All C(H,H) groups
2.a Secondary CH2 refined with riding coordinates:
 C2(H2A,H2B)
2.b Aromatic/amide H refined with riding coordinates:
 C9(H9), C7(H7), C8(H8), C5(H5)
;
_olex2_submission_special_instructions 'No special instructions were received'

loop_
_space_group_symop_operation_xyz
'x, y, z'
'-x, y, -z'
'x+1/2, y+1/2, z'
'-x+1/2, y+1/2, -z'

loop_
_atom_site_label
_atom_site_type_symbol
_atom_site_fract_x
_atom_site_fract_y
_atom_site_fract_z
_atom_site_U_iso_or_equiv
_atom_site_adp_type
_atom_site_occupancy
_atom_site_site_symmetry_order
_atom_site_calc_flag
_atom_site_refinement_flags_posn
_atom_site_refinement_flags_adp
_atom_site_refinement_flags_occupancy
_atom_site_disorder_assembly
_atom_site_disorder_group
Br1 Br 0.60748(4) 0.96935(6) 0.85743(10) 0.0893(3) Uani 1 1 d . . . . .
F1 F 0.3047(3) 0.0326(6) 0.5548(9) 0.1083(15) Uani 1 1 d . . . . .
O2 O 0.4128(2) 0.3413(5) 0.6625(6) 0.0650(11) Uani 1 1 d . . . . .
F3 F 0.2735(3) 0.2101(6) 0.3709(6) 0.1097(17) Uani 1 1 d . . . . .
F4 F 0.2737(3) 0.2104(6) 0.6767(8) 0.1088(17) Uani 1 1 d . . . . .
N1 N 0.5627(3) 0.3228(6) 0.8133(8) 0.0672(13) Uani 1 1 d . . . . .
C6 C 0.4937(3) 0.3935(7) 0.7434(8) 0.0519(12) Uani 1 1 d . . . . .
C10 C 0.5927(3) 0.5579(7) 0.8428(7) 0.0502(12) Uani 1 1 d . . . . .
C9 C 0.6250(3) 0.6851(7) 0.8754(7) 0.0552(12) Uani 1 1 d . . . . .
H9 H 0.683699 0.700404 0.934533 0.066 Uiso 1 1 calc R U . . .
C7 C 0.4467(3) 0.6402(7) 0.6964(7) 0.0588(13) Uani 1 1 d . . . . .
H7 H 0.388097 0.624440 0.637573 0.071 Uiso 1 1 calc R U . . .
C8 C 0.4791(3) 0.7711(7) 0.7289(8) 0.0634(12) Uani 1 1 d . . . . .
H8 H 0.442137 0.843596 0.691950 0.076 Uiso 1 1 calc R U . . .
C1 C 0.3152(4) 0.1650(8) 0.5659(10) 0.0731(17) Uani 1 1 d . . . . .
C2 C 0.4076(4) 0.1998(8) 0.6576(10) 0.0716(16) Uani 1 1 d . . . . .
H2A H 0.435412 0.163789 0.797907 0.086 Uiso 1 1 calc R U . . .
H2B H 0.435519 0.163644 0.572689 0.086 Uiso 1 1 calc R U . . .
C3 C 0.5035(3) 0.5377(7) 0.7533(7) 0.0520(13) Uani 1 1 d . . . . .
C4 C 0.5671(4) 0.7898(7) 0.8170(7) 0.0602(13) Uani 1 1 d . . . . .
C5 C 0.6329(4) 0.4228(7) 0.8819(10) 0.0667(14) Uani 1 1 d . . . . .
H5 H 0.691221 0.404612 0.938803 0.080 Uiso 1 1 calc R U . . .

loop_
_atom_site_aniso_label
_atom_site_aniso_U_11
_atom_site_aniso_U_22
_atom_site_aniso_U_33
_atom_site_aniso_U_23
_atom_site_aniso_U_13
_atom_site_aniso_U_12
Br1 0.0896(5) 0.0718(4) 0.1045(5) -0.0047(4) 0.0370(4) -0.0110(4)
F1 0.083(3) 0.101(4) 0.131(3) -0.013(3) 0.033(2) -0.032(3)
O2 0.0373(16) 0.078(3) 0.072(2) -0.0035(19) 0.0147(16) -0.0064(19)
F3 0.080(3) 0.152(5) 0.071(2) 0.005(2) 0.0050(19) -0.039(3)
F4 0.082(3) 0.151(5) 0.116(3) -0.035(3) 0.063(2) -0.039(3)
N1 0.040(2) 0.074(3) 0.080(3) 0.000(2) 0.016(2) -0.002(2)
C6 0.033(2) 0.071(4) 0.048(2) -0.003(2) 0.0139(18) -0.005(2)
C10 0.037(2) 0.079(4) 0.036(2) 0.000(2) 0.0156(17) -0.001(2)
C9 0.039(2) 0.082(4) 0.044(2) 0.001(2) 0.0165(17) 0.000(2)
C7 0.040(2) 0.087(4) 0.047(2) 0.000(3) 0.0158(19) 0.002(2)
C8 0.055(3) 0.071(3) 0.063(2) 0.002(3) 0.022(2) 0.008(3)
C1 0.059(3) 0.091(5) 0.069(3) -0.010(3) 0.025(3) -0.025(3)
C2 0.042(3) 0.083(5) 0.083(4) -0.005(3) 0.018(3) -0.011(3)
C3 0.036(2) 0.081(4) 0.038(2) -0.001(2) 0.0146(16) 0.001(2)
C4 0.061(3) 0.072(4) 0.050(2) -0.003(2) 0.024(2) -0.004(3)
C5 0.038(2) 0.067(4) 0.085(3) -0.001(3) 0.015(2) 0.002(2)

loop_
_atom_type_symbol
_atom_type_description
_atom_type_scat_dispersion_real
_atom_type_scat_dispersion_imag
_atom_type_scat_source
C C 0.0033 0.0016 'International Tables Vol C Tables 4.2.6.8 and 6.1.1.4'
H H 0.0000 0.0000 'International Tables Vol C Tables 4.2.6.8 and 6.1.1.4'
Br Br -0.2901 2.4595 'International Tables Vol C Tables 4.2.6.8 and 6.1.1.4'
F F 0.0171 0.0103 'International Tables Vol C Tables 4.2.6.8 and 6.1.1.4'
N N 0.0061 0.0033 'International Tables Vol C Tables 4.2.6.8 and 6.1.1.4'
O O 0.0106 0.0060 'International Tables Vol C Tables 4.2.6.8 and 6.1.1.4'

loop_
_geom_angle_atom_site_label_1
_geom_angle_atom_site_label_2
_geom_angle_atom_site_label_3
_geom_angle
_geom_angle_site_symmetry_1
_geom_angle_site_symmetry_3
_geom_angle_publ_flag
C6 O2 C2 115.8(5) . . ?
C6 N1 C5 104.1(6) . . ?
O2 C6 C3 118.5(5) . . ?
N1 C6 O2 124.0(6) . . ?
N1 C6 C3 117.4(5) . . ?
C9 C10 C3 119.9(7) . . ?
C9 C10 C5 133.6(5) . . ?
C3 C10 C5 106.5(6) . . ?
C10 C9 H9 121.1 . . ?
C10 C9 C4 117.7(5) . . ?
C4 C9 H9 121.1 . . ?
C8 C7 H7 120.9 . . ?
C3 C7 H7 120.9 . . ?
C3 C7 C8 118.3(5) . . ?
C7 C8 H8 120.6 . . ?
C4 C8 C7 118.8(6) . . ?
C4 C8 H8 120.6 . . ?
F1 C1 C2 110.6(7) . . ?
F3 C1 F1 106.0(5) . . ?
F3 C1 C2 113.2(5) . . ?
F4 C1 F1 106.6(5) . . ?
F4 C1 F3 106.8(6) . . ?
F4 C1 C2 113.2(5) . . ?
O2 C2 C1 106.8(6) . . ?
O2 C2 H2A 110.4 . . ?
O2 C2 H2B 110.4 . . ?
C1 C2 H2A 110.4 . . ?
C1 C2 H2B 110.4 . . ?
H2A C2 H2B 108.6 . . ?
C10 C3 C6 104.3(5) . . ?
C7 C3 C6 133.3(5) . . ?
C7 C3 C10 122.4(7) . . ?
C9 C4 Br1 120.1(4) . . ?
C8 C4 Br1 117.0(5) . . ?
C8 C4 C9 122.9(6) . . ?
N1 C5 C10 107.7(5) . . ?
N1 C5 H5 126.2 . . ?
C10 C5 H5 126.2 . . ?

loop_
_geom_bond_atom_site_label_1
_geom_bond_atom_site_label_2
_geom_bond_distance
_geom_bond_site_symmetry_2
_geom_bond_publ_flag
Br1 C4 1.913(7) . ?
F1 C1 1.341(10) . ?
O2 C6 1.370(6) . ?
O2 C2 1.426(9) . ?
F3 C1 1.336(8) . ?
F4 C1 1.325(8) . ?
N1 C6 1.291(8) . ?
N1 C5 1.488(9) . ?
C6 C3 1.458(8) . ?
C10 C9 1.375(10) . ?
C10 C3 1.409(7) . ?
C10 C5 1.497(10) . ?
C9 H9 0.9300 . ?
C9 C4 1.389(9) . ?
C7 H7 0.9300 . ?
C7 C8 1.410(10) . ?
C7 C3 1.360(9) . ?
C8 H8 0.9300 . ?
C8 C4 1.388(8) . ?
C1 C2 1.487(8) . ?
C2 H2A 0.9700 . ?
C2 H2B 0.9700 . ?
C5 H5 0.9300 . ?

loop_
_geom_torsion_atom_site_label_1
_geom_torsion_atom_site_label_2
_geom_torsion_atom_site_label_3
_geom_torsion_atom_site_label_4
_geom_torsion
_geom_torsion_site_symmetry_1
_geom_torsion_site_symmetry_2
_geom_torsion_site_symmetry_3
_geom_torsion_site_symmetry_4
_geom_torsion_publ_flag
F1 C1 C2 O2 179.7(6) . . . . ?
O2 C6 C3 C10 179.9(4) . . . . ?
O2 C6 C3 C7 -0.1(9) . . . . ?
F3 C1 C2 O2 61.0(8) . . . . ?
F4 C1 C2 O2 -60.7(7) . . . . ?
N1 C6 C3 C10 0.3(7) . . . . ?
N1 C6 C3 C7 -179.7(5) . . . . ?
C6 O2 C2 C1 179.8(4) . . . . ?
C6 N1 C5 C10 0.9(7) . . . . ?
C10 C9 C4 Br1 -180.0(3) . . . . ?
C10 C9 C4 C8 0.2(7) . . . . ?
C9 C10 C3 C6 180.0(5) . . . . ?
C9 C10 C3 C7 0.0(6) . . . . ?
C9 C10 C5 N1 179.7(5) . . . . ?
C7 C8 C4 Br1 180.0(4) . . . . ?
C7 C8 C4 C9 -0.2(7) . . . . ?
C8 C7 C3 C6 -180.0(6) . . . . ?
C8 C7 C3 C10 0.0(7) . . . . ?
C2 O2 C6 N1 -0.3(8) . . . . ?
C2 O2 C6 C3 -179.9(5) . . . . ?
C3 C10 C9 C4 -0.1(6) . . . . ?
C3 C10 C5 N1 -0.8(5) . . . . ?
C3 C7 C8 C4 0.1(7) . . . . ?
C5 N1 C6 O2 179.7(5) . . . . ?
C5 N1 C6 C3 -0.7(7) . . . . ?
C5 C10 C9 C4 179.4(5) . . . . ?
C5 C10 C3 C6 0.3(5) . . . . ?
C5 C10 C3 C7 -179.7(5) . . . . ?
